data_2216072
loop_
_publ_author_name
'Steyl, Gideon'

_publ_section_title
;
 2-(4-Flouroanilino)tropone
;
_journal_coeditor_code NG2336
_journal_issue 11
_journal_name_full 'Acta Crystallographica Section E'
_journal_page_first o4353
_journal_page_last o4353
_journal_paper_doi 10.1107/S1600536807050271
_journal_volume 63
_journal_year 2007
_chemical_formula_iupac 'C13 H10 F N O'
_chemical_formula_moiety 'C13 H10 F N O'
_chemical_formula_sum 'C13 H10 F N O'
_chemical_formula_weight 215.22
_chemical_name_systematic
;
2-(4-Flouroanilino)tropone
;
_space_group_IT_number 14
_symmetry_cell_setting monoclinic
_symmetry_space_group_name_Hall '-P 2yn'
_symmetry_space_group_name_H-M 'P 1 21/n 1'
_atom_sites_solution_hydrogens geom
_atom_sites_solution_primary direct
_atom_sites_solution_secondary difmap
_audit_creation_method SHELXL-97
_cell_angle_alpha 90.00
_cell_angle_beta 96.7140(10)
_cell_angle_gamma 90.00
_cell_formula_units_Z 8
_cell_length_a 9.9075(3)
_cell_length_b 17.5746(5)
_cell_length_c 12.2212(4)
_cell_measurement_reflns_used 9979
_cell_measurement_temperature 100(2)
_cell_measurement_theta_max 28.34
_cell_measurement_theta_min 2.37
_cell_volume 2113.37(11)
_computing_cell_refinement 'SAINT-Plus (Bruker, 2004)'
_computing_data_collection 'APEX2 (Bruker, 2005)'
_computing_data_reduction 'SAINT-Plus (Bruker, 2004) and XPREP (Bruker, 2004)'
_computing_molecular_graphics 'DIAMOND (Brandenburg & Putz, 2006)'
_computing_publication_material 'SHELXL97 (Sheldrick, 1997)'
_computing_structure_refinement 'SHELXL97 (Sheldrick, 1997)'
_computing_structure_solution 'SHELXS97 (Sheldrick, 1997)'
_diffrn_ambient_temperature 100(2)
_diffrn_detector_area_resol_mean 512
_diffrn_measured_fraction_theta_full 0.992
_diffrn_measured_fraction_theta_max 0.992
_diffrn_measurement_device_type 'Bruker SMART 1K CCD area-detector'
_diffrn_measurement_method '\f and \w'
_diffrn_radiation_monochromator graphite
_diffrn_radiation_source 'fine-focus sealed tube'
_diffrn_radiation_type MoK\a
_diffrn_radiation_wavelength 0.71073
_diffrn_reflns_av_R_equivalents 0.0261
_diffrn_reflns_av_sigmaI/netI 0.0145
_diffrn_reflns_limit_h_max 12
_diffrn_reflns_limit_h_min -12
_diffrn_reflns_limit_k_max 21
_diffrn_reflns_limit_k_min -20
_diffrn_reflns_limit_l_max 14
_diffrn_reflns_limit_l_min -14
_diffrn_reflns_number 37801
_diffrn_reflns_theta_full 26.00
_diffrn_reflns_theta_max 26.00
_diffrn_reflns_theta_min 2.04
_diffrn_standards_decay_% 0
_diffrn_standards_interval_count 0
_diffrn_standards_interval_time 0
_diffrn_standards_number 0
_exptl_absorpt_coefficient_mu 0.098
_exptl_absorpt_correction_T_max 0.9825
_exptl_absorpt_correction_T_min 0.9816
_exptl_absorpt_correction_type multi-scan
_exptl_absorpt_process_details '(SADABS; Bruker, 1998)'
_exptl_crystal_colour yellow
_exptl_crystal_density_diffrn 1.353
_exptl_crystal_density_method 'not measured'
_exptl_crystal_description Cuboid
_exptl_crystal_F_000 896
_exptl_crystal_size_max 0.19
_exptl_crystal_size_mid 0.18
_exptl_crystal_size_min 0.18
_refine_diff_density_max 0.201
_refine_diff_density_min -0.201
_refine_ls_extinction_method none
_refine_ls_goodness_of_fit_ref 1.049
_refine_ls_hydrogen_treatment constr
_refine_ls_matrix_type full
_refine_ls_number_parameters 289
_refine_ls_number_reflns 4116
_refine_ls_number_restraints 0
_refine_ls_restrained_S_all 1.049
_refine_ls_R_factor_all 0.0390
_refine_ls_R_factor_gt 0.0324
_refine_ls_shift/su_max 0.001
_refine_ls_shift/su_mean 0.000
_refine_ls_structure_factor_coef Fsqd
_refine_ls_weighting_details 'calc w=1/[\s^2^(Fo^2^)+(0.0338P)^2^+0.8256P] where P=(Fo^2^+2Fc^2^)/3'
_refine_ls_weighting_scheme calc
_refine_ls_wR_factor_gt 0.0768
_refine_ls_wR_factor_ref 0.0834
_reflns_number_gt 3581
_reflns_number_total 4116
_reflns_threshold_expression I>2\s(I)
_cod_data_source_file ng2336.cif
_cod_data_source_block I
_cod_original_sg_symbol_H-M 'P 21/n'
_cod_database_code 2216072
_cod_database_fobs_code 2216072

loop_
_symmetry_equiv_pos_as_xyz
'x, y, z'
'-x+1/2, y+1/2, -z+1/2'
'-x, -y, -z'
'x-1/2, -y-1/2, z-1/2'

loop_
_atom_site_type_symbol
_atom_site_label
_atom_site_fract_x
_atom_site_fract_y
_atom_site_fract_z
_atom_site_U_iso_or_equiv
_atom_site_adp_type
_atom_site_calc_flag
_atom_site_refinement_flags
_atom_site_occupancy
F F24 0.33924(10) 0.60818(5) 0.00722(6) 0.0470(2) Uani d . 1
F F44 0.09980(9) 0.38655(5) -0.11523(7) 0.0468(2) Uani d . 1
O O31 0.32909(8) 0.31212(5) 0.52144(7) 0.0265(2) Uani d . 1
O O11 0.50514(8) 0.63320(5) 0.65968(7) 0.0294(2) Uani d . 1
N N32 0.20137(9) 0.33470(6) 0.33231(8) 0.0213(2) Uani d . 1
H H32 0.2874 0.3423 0.3569 0.018 Uiso calc R 1
N N12 0.42537(10) 0.59783(6) 0.46111(8) 0.0221(2) Uani d . 1
H H12 0.5013 0.6202 0.4887 0.019 Uiso calc R 1
C C21 0.39972(12) 0.59728(6) 0.34498(10) 0.0210(2) Uani d . 1
C C46 0.23044(12) 0.40892(7) 0.17152(10) 0.0256(3) Uani d . 1
H H46 0.2902 0.4412 0.2168 0.031 Uiso calc R 1
C C41 0.16614(11) 0.34861(7) 0.21878(10) 0.0208(2) Uani d . 1
C C26 0.50927(12) 0.59112(7) 0.28413(10) 0.0240(3) Uani d . 1
H H26 0.5982 0.5839 0.3210 0.029 Uiso calc R 1
C C42 0.07791(11) 0.30169(7) 0.15148(10) 0.0225(3) Uani d . 1
H H42 0.0340 0.2604 0.1830 0.027 Uiso calc R 1
C C11 0.39801(11) 0.59507(7) 0.64867(10) 0.0214(2) Uani d . 1
C C22 0.26927(12) 0.60873(7) 0.29035(10) 0.0250(3) Uani d . 1
H H22 0.1941 0.6137 0.3315 0.030 Uiso calc R 1
C C15 0.13306(12) 0.49457(7) 0.67800(10) 0.0260(3) Uani d . 1
H H15 0.0593 0.4683 0.7039 0.031 Uiso calc R 1
C C13 0.24472(12) 0.51698(7) 0.50645(10) 0.0218(2) Uani d . 1
H H13 0.2353 0.5017 0.4314 0.026 Uiso calc R 1
C C31 0.20423(12) 0.29945(6) 0.51716(10) 0.0222(3) Uani d . 1
C C32 0.12203(11) 0.31135(6) 0.40904(10) 0.0207(2) Uani d . 1
C C44 0.12025(13) 0.37460(8) -0.00410(11) 0.0307(3) Uani d . 1
C C14 0.15145(12) 0.48383(7) 0.56961(10) 0.0236(3) Uani d . 1
H H14 0.0912 0.4482 0.5313 0.028 Uiso calc R 1
C C16 0.21218(12) 0.54045(7) 0.75443(10) 0.0252(3) Uani d . 1
H H16 0.1821 0.5431 0.8254 0.030 Uiso calc R 1
C C17 0.32642(12) 0.58199(7) 0.74198(10) 0.0237(3) Uani d . 1
H H17 0.3652 0.6067 0.8074 0.028 Uiso calc R 1
C C25 0.48976(14) 0.59541(7) 0.17019(11) 0.0296(3) Uani d . 1
H H25 0.5643 0.5913 0.1282 0.035 Uiso calc R 1
C C12 0.34890(11) 0.56856(6) 0.53560(9) 0.0200(2) Uani d . 1
C C23 0.24943(14) 0.61280(7) 0.17668(11) 0.0301(3) Uani d . 1
H H23 0.1610 0.6204 0.1390 0.036 Uiso calc R 1
C C34 -0.11526(12) 0.27952(7) 0.45227(11) 0.0290(3) Uani d . 1
H H34 -0.2057 0.2774 0.4166 0.035 Uiso calc R 1
C C37 0.14884(13) 0.27657(7) 0.61475(11) 0.0292(3) Uani d . 1
H H37 0.2136 0.2740 0.6784 0.035 Uiso calc R 1
C C43 0.05403(12) 0.31496(7) 0.03915(10) 0.0272(3) Uani d . 1
H H43 -0.0066 0.2836 -0.0069 0.033 Uiso calc R 1
C C24 0.35972(15) 0.60573(7) 0.11933(10) 0.0310(3) Uani d . 1
C C45 0.20782(13) 0.42200(7) 0.05935(11) 0.0309(3) Uani d . 1
H H45 0.2518 0.4628 0.0268 0.037 Uiso calc R 1
C C35 -0.10052(13) 0.25745(7) 0.56042(12) 0.0320(3) Uani d . 1
H H35 -0.1802 0.2401 0.5890 0.038 Uiso calc R 1
C C33 -0.01810(12) 0.30469(7) 0.38593(11) 0.0242(3) Uani d . 1
H H33 -0.0538 0.3196 0.3136 0.029 Uiso calc R 1
C C36 0.01932(14) 0.25768(7) 0.63340(12) 0.0327(3) Uani d . 1
H H36 0.0094 0.2425 0.7066 0.039 Uiso calc R 1

loop_
_atom_site_aniso_label
_atom_site_aniso_U_11
_atom_site_aniso_U_22
_atom_site_aniso_U_33
_atom_site_aniso_U_12
_atom_site_aniso_U_13
_atom_site_aniso_U_23
F24 0.0714(6) 0.0513(5) 0.0165(4) -0.0117(5) -0.0026(4) 0.0076(3)
F44 0.0561(5) 0.0553(6) 0.0255(5) -0.0206(4) -0.0100(4) 0.0137(4)
O31 0.0221(4) 0.0298(5) 0.0274(5) -0.0002(3) 0.0023(3) 0.0019(4)
O11 0.0238(4) 0.0413(5) 0.0232(5) -0.0093(4) 0.0032(3) -0.0070(4)
N32 0.0170(5) 0.0237(5) 0.0233(5) -0.0024(4) 0.0026(4) 0.0001(4)
N12 0.0195(5) 0.0287(5) 0.0178(5) -0.0012(4) 0.0005(4) -0.0028(4)
C21 0.0264(6) 0.0172(6) 0.0188(6) 0.0018(4) 0.0007(5) -0.0002(4)
C46 0.0262(6) 0.0231(6) 0.0271(7) -0.0047(5) 0.0015(5) -0.0001(5)
C41 0.0181(5) 0.0209(6) 0.0237(6) 0.0023(4) 0.0029(4) 0.0011(5)
C26 0.0278(6) 0.0216(6) 0.0226(7) 0.0030(5) 0.0031(5) 0.0010(5)
C42 0.0180(5) 0.0213(6) 0.0282(7) -0.0003(4) 0.0035(5) 0.0019(5)
C11 0.0203(6) 0.0225(6) 0.0208(6) 0.0016(5) 0.0004(4) -0.0020(4)
C22 0.0263(6) 0.0223(6) 0.0257(7) 0.0025(5) 0.0000(5) -0.0002(5)
C15 0.0222(6) 0.0253(6) 0.0302(7) -0.0018(5) 0.0019(5) 0.0057(5)
C13 0.0234(6) 0.0211(6) 0.0199(6) 0.0037(5) -0.0021(5) -0.0018(4)
C31 0.0241(6) 0.0161(6) 0.0271(7) 0.0030(4) 0.0059(5) 0.0002(4)
C32 0.0225(6) 0.0146(5) 0.0261(6) 0.0016(4) 0.0072(5) -0.0004(4)
C44 0.0330(7) 0.0353(7) 0.0218(7) -0.0042(6) -0.0044(5) 0.0080(5)
C14 0.0209(6) 0.0186(6) 0.0297(7) 0.0015(4) -0.0044(5) 0.0012(5)
C16 0.0268(6) 0.0272(6) 0.0220(6) 0.0012(5) 0.0050(5) 0.0031(5)
C17 0.0266(6) 0.0252(6) 0.0190(6) 0.0000(5) 0.0016(5) -0.0018(5)
C25 0.0411(7) 0.0261(7) 0.0230(7) -0.0010(5) 0.0101(5) 0.0006(5)
C12 0.0192(5) 0.0209(6) 0.0196(6) 0.0056(4) 0.0010(4) -0.0002(4)
C23 0.0354(7) 0.0254(6) 0.0265(7) -0.0003(5) -0.0087(5) 0.0042(5)
C34 0.0216(6) 0.0251(6) 0.0419(8) 0.0019(5) 0.0107(5) -0.0026(5)
C37 0.0326(7) 0.0276(7) 0.0280(7) 0.0057(5) 0.0068(5) 0.0067(5)
C43 0.0230(6) 0.0290(6) 0.0281(7) -0.0041(5) -0.0034(5) 0.0009(5)
C24 0.0512(8) 0.0248(6) 0.0157(6) -0.0043(6) -0.0019(6) 0.0036(5)
C45 0.0343(7) 0.0271(7) 0.0306(7) -0.0078(5) 0.0007(5) 0.0078(5)
C35 0.0285(6) 0.0276(7) 0.0435(8) 0.0010(5) 0.0190(6) 0.0026(6)
C33 0.0222(6) 0.0217(6) 0.0293(7) 0.0031(5) 0.0059(5) -0.0002(5)
C36 0.0398(7) 0.0273(7) 0.0343(8) 0.0060(6) 0.0179(6) 0.0081(5)

loop_
_atom_type_symbol
_atom_type_description
_atom_type_scat_dispersion_real
_atom_type_scat_dispersion_imag
_atom_type_scat_source
C C 0.0033 0.0016 'International Tables Vol C Tables 4.2.6.8 and 6.1.1.4'
H H 0.0000 0.0000 'International Tables Vol C Tables 4.2.6.8 and 6.1.1.4'
N N 0.0061 0.0033 'International Tables Vol C Tables 4.2.6.8 and 6.1.1.4'
O O 0.0106 0.0060 'International Tables Vol C Tables 4.2.6.8 and 6.1.1.4'
F F 0.0171 0.0103 'International Tables Vol C Tables 4.2.6.8 and 6.1.1.4'

loop_
_geom_angle_atom_site_label_1
_geom_angle_atom_site_label_2
_geom_angle_atom_site_label_3
_geom_angle
C12 N12 C21 128.67(10)
C32 N32 C41 129.45(10)
C32 N32 H32 115.3
C41 N32 H32 115.3
C12 N12 H12 115.7
C21 N12 H12 115.7
C26 C21 C22 119.46(11)
C26 C21 N12 118.57(10)
C22 C21 N12 121.77(11)
C45 C46 C41 120.51(11)
C45 C46 H46 119.7
C41 C46 H46 119.7
C46 C41 C42 119.26(11)
C46 C41 N32 117.76(10)
C42 C41 N32 122.83(10)
C25 C26 C21 120.51(12)
C25 C26 H26 119.7
C21 C26 H26 119.7
C43 C42 C41 120.44(11)
C43 C42 H42 119.8
C41 C42 H42 119.8
O11 C11 C17 119.65(11)
O11 C11 C12 116.76(10)
C17 C11 C12 123.53(10)
C23 C22 C21 120.15(12)
C23 C22 H22 119.9
C21 C22 H22 119.9
C14 C15 C16 126.56(11)
C14 C15 H15 116.7
C16 C15 H15 116.7
C12 C13 C14 130.51(11)
C12 C13 H13 114.7
C14 C13 H13 114.7
O31 C31 C37 119.31(11)
O31 C31 C32 116.68(10)
C37 C31 C32 123.99(11)
N32 C32 C33 122.10(11)
N32 C32 C31 110.88(10)
C33 C32 C31 126.92(11)
F44 C44 C43 118.53(11)
F44 C44 C45 118.56(11)
C43 C44 C45 122.90(12)
C15 C14 C13 130.31(11)
C15 C14 H14 114.8
C13 C14 H14 114.8
C17 C16 C15 129.59(12)
C17 C16 H16 115.2
C15 C16 H16 115.2
C16 C17 C11 131.85(11)
C16 C17 H17 114.1
C11 C17 H17 114.1
C24 C25 C26 118.34(12)
C24 C25 H25 120.8
C26 C25 H25 120.8
N12 C12 C13 122.26(11)
N12 C12 C11 111.02(10)
C13 C12 C11 126.60(11)
C24 C23 C22 118.75(12)
C24 C23 H23 120.6
C22 C23 H23 120.6
C35 C34 C33 130.19(12)
C35 C34 H34 114.9
C33 C34 H34 114.9
C36 C37 C31 131.77(13)
C36 C37 H37 114.1
C31 C37 H37 114.1
C44 C43 C42 118.39(11)
C44 C43 H43 120.8
C42 C43 H43 120.8
F24 C24 C23 118.52(12)
F24 C24 C25 118.70(12)
C23 C24 C25 122.78(12)
C44 C45 C46 118.49(12)
C44 C45 H45 120.8
C46 C45 H45 120.8
C34 C35 C36 126.98(12)
C34 C35 H35 116.5
C36 C35 H35 116.5
C32 C33 C34 130.33(12)
C32 C33 H33 114.8
C34 C33 H33 114.8
C37 C36 C35 129.50(13)
C37 C36 H36 115.2
C35 C36 H36 115.2

loop_
_geom_bond_atom_site_label_1
_geom_bond_atom_site_label_2
_geom_bond_distance
F24 C24 1.3621(15)
F44 C44 1.3658(15)
O11 C11 1.2491(14)
N12 C12 1.3522(15)
N12 C21 1.4124(15)
O31 C31 1.2520(14)
N32 C32 1.3558(15)
N32 C41 1.4118(15)
N32 H32 0.8800
N12 H12 0.8800
C21 C26 1.3898(17)
C21 C22 1.3982(16)
C46 C45 1.3821(18)
C46 C41 1.3961(16)
C46 H46 0.9500
C41 C42 1.3973(16)
C26 C25 1.3853(18)
C26 H26 0.9500
C42 C43 1.3852(18)
C42 H42 0.9500
C11 C17 1.4302(17)
C11 C12 1.4853(16)
C22 C23 1.3819(18)
C22 H22 0.9500
C15 C14 1.3712(18)
C15 C16 1.4020(18)
C15 H15 0.9500
C13 C12 1.3886(16)
C13 C14 1.3985(17)
C13 H13 0.9500
C31 C37 1.4277(17)
C31 C32 1.4837(17)
C32 C33 1.3890(16)
C44 C43 1.3746(18)
C44 C45 1.3750(18)
C14 H14 0.9500
C16 C17 1.3702(17)
C16 H16 0.9500
C17 H17 0.9500
C25 C24 1.375(2)
C25 H25 0.9500
C23 C24 1.371(2)
C23 H23 0.9500
C34 C35 1.3689(19)
C34 C33 1.4007(17)
C34 H34 0.9500
C37 C36 1.3701(18)
C37 H37 0.9500
C43 H43 0.9500
C45 H45 0.9500
C35 C36 1.399(2)
C35 H35 0.9500
C33 H33 0.9500
C36 H36 0.9500

loop_
_geom_hbond_atom_site_label_D
_geom_hbond_atom_site_label_H
_geom_hbond_atom_site_label_A
_geom_hbond_site_symmetry_A
_geom_hbond_distance_DH
_geom_hbond_distance_HA
_geom_hbond_distance_DA
_geom_hbond_angle_DHA
N12 H12 O31 3_666 0.88 2.07 2.8891(13) 153.6
N32 H32 O11 3_666 0.88 2.13 2.9524(12) 154.7
C45 H45 F24 . 0.95 2.72 3.6058(15) 156.0
C23 H23 F44 3_565 0.95 2.57 3.4538(16) 155.0

loop_
_geom_torsion_atom_site_label_1
_geom_torsion_atom_site_label_2
_geom_torsion_atom_site_label_3
_geom_torsion_atom_site_label_4
_geom_torsion
C12 N12 C21 C26 -145.61(12)
C12 N12 C21 C22 39.51(17)
C45 C46 C41 C42 -0.32(18)
C45 C46 C41 N32 175.26(11)
C32 N32 C41 C46 143.54(12)
C32 N32 C41 C42 -41.05(18)
C22 C21 C26 C25 -0.71(18)
N12 C21 C26 C25 -175.71(11)
C46 C41 C42 C43 -0.23(17)
N32 C41 C42 C43 -175.56(11)
C26 C21 C22 C23 0.91(18)
N12 C21 C22 C23 175.74(11)
C41 N32 C32 C33 -6.94(18)
C41 N32 C32 C31 176.37(10)
O31 C31 C32 N32 -0.01(14)
C37 C31 C32 N32 178.46(11)
O31 C31 C32 C33 -176.51(11)
C37 C31 C32 C33 1.97(19)
C16 C15 C14 C13 -3.7(2)
C12 C13 C14 C15 2.4(2)
C14 C15 C16 C17 -2.9(2)
C15 C16 C17 C11 3.2(2)
O11 C11 C17 C16 -176.82(13)
C12 C11 C17 C16 6.1(2)
C21 C26 C25 C24 -0.12(18)
C21 N12 C12 C13 15.32(18)
C21 N12 C12 C11 -168.38(10)
C14 C13 C12 N12 -176.39(11)
C14 C13 C12 C11 7.9(2)
O11 C11 C12 N12 -5.99(15)
C17 C11 C12 N12 171.17(11)
O11 C11 C12 C13 170.11(11)
C17 C11 C12 C13 -12.73(18)
C21 C22 C23 C24 -0.27(18)
O31 C31 C37 C36 -178.35(13)
C32 C31 C37 C36 3.2(2)
F44 C44 C43 C42 178.23(11)
C45 C44 C43 C42 -0.7(2)
C41 C42 C43 C44 0.72(18)
C22 C23 C24 F24 178.64(11)
C22 C23 C24 C25 -0.6(2)
C26 C25 C24 F24 -178.45(11)
C26 C25 C24 C23 0.79(19)
F44 C44 C45 C46 -178.76(12)
C43 C44 C45 C46 0.2(2)
C41 C46 C45 C44 0.3(2)
C33 C34 C35 C36 2.6(2)
N32 C32 C33 C34 177.67(12)
C31 C32 C33 C34 -6.2(2)
C35 C34 C33 C32 3.3(2)
C31 C37 C36 C35 -2.1(2)
C34 C35 C36 C37 -2.7(2)

loop_
_cod_related_entry_id
_cod_related_entry_database
_cod_related_entry_code
1 ChemSpider 24738802
